data_2013711
loop_
_publ_author_name
'Kim, Yang'
'Skelton, Brian W.'
'White, Allan H.'

_publ_section_title
;<i>catena</i>-Poly[[<i>trans</i>-bis(ethane-1,2-diamine-\k^2^<i>N</i>,<i>N</i>')copper(II)]-\m-dithionato-\k^2^<i>O</i>:<i>O</i>']
 and
 <i>trans</i>-diaquabis(propane-1,3-diamine-\k^2^<i>N</i>,<i>N</i>')copper(II)
 dithionate
;
_journal_issue 12
_journal_name_full 'Acta Crystallographica Section C'
_journal_page_first m546
_journal_page_last m548
_journal_paper_doi 10.1107/S0108270103025447
_journal_volume 59
_journal_year 2003
_chemical_formula_iupac '[Cu (S2 O6) (C2 H8 N2)2]'
_chemical_formula_moiety 'C4 H16 Cu1 N4 O6 S2'
_chemical_formula_sum 'C4 H16 Cu N4 O6 S2'
_chemical_formula_weight 343.87
_space_group_IT_number 14
_symmetry_cell_setting monoclinic
_symmetry_space_group_name_Hall '-P 2ybc'
_symmetry_space_group_name_H-M 'P 1 21/c 1'
_atom_sites_solution_hydrogens difmap
_atom_sites_solution_primary direct
_atom_sites_solution_secondary difmap
_cell_angle_alpha 90.00000
_cell_angle_beta 116.170(2)
_cell_angle_gamma 90.00000
_cell_formula_units_Z 2
_cell_length_a 8.4727(10)
_cell_length_b 10.2699(10)
_cell_length_c 8.0696(10)
_cell_measurement_reflns_used 3259
_cell_measurement_temperature 150(2)
_cell_measurement_theta_max 28.2
_cell_measurement_theta_min 2.5
_cell_volume 630.19(12)
_computing_cell_refinement 'SAINT (Siemens, 1995)'
_computing_data_collection 'SMART (Siemens, 1995)'
_computing_data_reduction
;
Xtal3.5 (Hall et al., 1995)
;
_computing_molecular_graphics Xtal3.5
_computing_publication_material 'BONDLA and CIFIO in Xtal3.5'
_computing_structure_refinement 'CRYLSQ in Xtal3.5'
_computing_structure_solution Xtal3.5
_diffrn_ambient_temperature 150(2)
_diffrn_measured_fraction_theta_full .99
_diffrn_measured_fraction_theta_max 1.0
_diffrn_measurement_device_type
;
Bruker SMART CCD diffractometer
;
_diffrn_measurement_method '\w scans'
_diffrn_radiation_monochromator graphite
_diffrn_radiation_source 'sealed tube'
_diffrn_radiation_type 'Mo K\a'
_diffrn_radiation_wavelength .71073
_diffrn_reflns_av_R_equivalents .023
_diffrn_reflns_av_sigmaI/netI .024
_diffrn_reflns_limit_h_max 10
_diffrn_reflns_limit_h_min -11
_diffrn_reflns_limit_k_max 14
_diffrn_reflns_limit_k_min -14
_diffrn_reflns_limit_l_max 10
_diffrn_reflns_limit_l_min -10
_diffrn_reflns_number 6260
_diffrn_reflns_theta_full 29.2
_diffrn_reflns_theta_max 29.2
_diffrn_reflns_theta_min 2.68
_diffrn_standards_decay_% 0
_diffrn_standards_number 0
_exptl_absorpt_coefficient_mu 2.086
_exptl_absorpt_correction_T_max .928
_exptl_absorpt_correction_T_min .809
_exptl_absorpt_correction_type multi-scan
_exptl_absorpt_process_details
;
  SADABS; Sheldrick, 1996
;
_exptl_crystal_colour purple
_exptl_crystal_density_diffrn 1.812
_exptl_crystal_density_meas ?
_exptl_crystal_description prism
_exptl_crystal_F_000 354
_exptl_crystal_size_max .1
_exptl_crystal_size_mid .05
_exptl_crystal_size_min .04
_refine_diff_density_max .569
_refine_diff_density_min -.411
_refine_ls_extinction_method none
_refine_ls_goodness_of_fit_all 1.067
_refine_ls_goodness_of_fit_ref 1.1
_refine_ls_hydrogen_treatment refall
_refine_ls_matrix_type full
_refine_ls_number_constraints 0
_refine_ls_number_parameters 111
_refine_ls_number_reflns 1441
_refine_ls_number_restraints 0
_refine_ls_R_factor_all .027
_refine_ls_R_factor_gt .023
_refine_ls_shift/su_max .014
_refine_ls_shift/su_mean .001
_refine_ls_structure_factor_coef F
_refine_ls_weighting_details
;
w = 1/(\s^2^(F) + 0.0004F^2^)
;
_refine_ls_weighting_scheme calc
_refine_ls_wR_factor_all .032
_refine_ls_wR_factor_ref .031
_reflns_number_gt 1441
_reflns_number_total 1608
_reflns_threshold_expression 'I    > 2\s(I   )'
_cod_data_source_file ta1422.cif
_cod_data_source_block I
_cod_depositor_comments
;
The following automatic conversions were performed:

'_exptl_crystal_density_meas' value 'not measured' was changed to '?'
- the value is perceived as not measured.

Automatic conversion script
Id: cif_fix_values 3008 2015-01-20 13:52:24Z robertas 
;
_cod_original_sg_symbol_Hall -p_2ybc
_cod_original_sg_symbol_H-M 'P 21/c'
_cod_original_formula_sum 'C4 H16 Cu1 N4 O6 S2'
_cod_database_code 2013711
_cod_database_fobs_code 2013711

loop_
_symmetry_equiv_pos_as_xyz
+x,+y,+z
-x,1/2+y,1/2-z
-x,-y,-z
+x,1/2-y,1/2+z

loop_
_atom_site_label
_atom_site_fract_x
_atom_site_fract_y
_atom_site_fract_z
_atom_site_U_iso_or_equiv
_atom_site_adp_type
_atom_site_calc_flag
_atom_site_calc_attached_atom
_atom_site_occupancy
_atom_site_disorder_assembly
_atom_site_disorder_group
Cu .00000 .00000 .50000 .01700(14) Uani ? ? 1.00000 ? ?
N1 .2037(2) .10832(14) .6731(2) .0207(6) Uani ? ? 1.00000 ? ?
C2 .3689(2) .0416(2) .7052(3) .0297(8) Uani ? ? 1.00000 ? ?
C3 .3417(3) -.1030(2) .7164(3) .0317(9) Uani ? ? 1.00000 ? ?
N4 .1808(2) -.14058(15) .5501(2) .0225(6) Uani ? ? 1.00000 ? ?
S1 .11475(5) .03080(4) .11883(5) .01731(18) Uani ? ? 1.00000 ? ?
O1 .04766(16) .09940(11) .23267(16) .0221(5) Uani ? ? 1.00000 ? ?
O2 .20804(17) -.08904(11) .20022(17) .0236(5) Uani ? ? 1.00000 ? ?
O3 .20700(16) .11519(12) .04533(16) .0234(5) Uani ? ? 1.00000 ? ?
H1a .198(3) .114(2) .775(3) .034(6) Uiso ? ? 1.00000 ? ?
H1b .201(2) .188(2) .625(3) .025(5) Uiso ? ? 1.00000 ? ?
H2a .461(3) .076(2) .818(3) .036(6) Uiso ? ? 1.00000 ? ?
H2b .391(3) .065(2) .593(3) .029(5) Uiso ? ? 1.00000 ? ?
H3a .327(3) -.122(2) .824(3) .039(6) Uiso ? ? 1.00000 ? ?
H3b .447(3) -.149(2) .728(3) .042(7) Uiso ? ? 1.00000 ? ?
H4a .147(2) -.218(2) .567(3) .028(5) Uiso ? ? 1.00000 ? ?
H4b .203(3) -.141(2) .449(3) .039(6) Uiso ? ? 1.00000 ? ?

loop_
_atom_site_aniso_label
_atom_site_aniso_U_11
_atom_site_aniso_U_22
_atom_site_aniso_U_33
_atom_site_aniso_U_12
_atom_site_aniso_U_13
_atom_site_aniso_U_23
Cu .01888(16) .01545(16) .01644(16) -.00023(10) .00759(12) -.00063(9)
N1 .0243(8) .0202(7) .0183(7) -.0025(5) .0100(6) -.0010(5)
C2 .0210(9) .0288(10) .0348(10) -.0035(7) .0083(8) -.0017(8)
C3 .0239(10) .0269(10) .0348(11) .0052(7) .0044(8) .0047(8)
N4 .0257(8) .0184(7) .0225(8) .0020(6) .0100(6) .0029(5)
S1 .0210(2) .0166(2) .0156(2) -.00119(14) .00918(16) -.00099(13)
O1 .0304(7) .0198(6) .0196(6) .0004(5) .0143(5) -.0031(4)
O2 .0276(7) .0193(6) .0231(6) .0039(5) .0106(5) .0015(4)
O3 .0290(7) .0221(6) .0228(6) -.0075(5) .0146(6) -.0020(5)

loop_
_atom_type_symbol
_atom_type_scat_dispersion_real
_atom_type_scat_dispersion_imag
_atom_type_scat_source
C .002 .002 'Int Tables Vol IV Tables 2.2B and 2.3.1'
H 0 0 'Int Tables Vol IV Tables 2.2B and 2.3.1'
Cu .263 1.266 'Int Tables Vol IV Tables 2.2B and 2.3.1'
N .004 .003 'Int Tables Vol IV Tables 2.2B and 2.3.1'
O .008 .006 'Int Tables Vol IV Tables 2.2B and 2.3.1'
S .11 .124 'Int Tables Vol IV Tables 2.2B and 2.3.1'

loop_
_geom_angle_atom_site_label_1
_geom_angle_atom_site_label_2
_geom_angle_atom_site_label_3
_geom_angle_site_symmetry_1
_geom_angle_site_symmetry_3
_geom_angle
_geom_angle_publ_flag
N1 Cu N4 . . 85.02(6) yes
N1 Cu O1 . . 87.64(6) yes
N1 Cu N1 . '3 556' 180.0000 ?
N1 Cu N4 . '3 556' 94.98(6) ?
N1 Cu O1 . '3 556' 92.36(6) ?
N4 Cu O1 . . 93.78(6) yes
N4 Cu N1 . '3 556' 94.98(6) ?
N4 Cu N4 . '3 556' 180.0000 ?
N4 Cu O1 . '3 556' 86.22(6) ?
O1 Cu N1 . '3 556' 92.36(6) ?
O1 Cu N4 . '3 556' 86.22(6) ?
O1 Cu O1 . '3 556' 180.0000 ?
N1 Cu N4 '3 556' '3 556' 85.02(6) ?
N1 Cu O1 '3 556' '3 556' 87.64(6) ?
N4 Cu O1 '3 556' '3 556' 93.78(6) ?
Cu N1 C2 . . 108.81(11) yes
Cu N1 H1a . . 108.2(15) ?
Cu N1 H1b . . 110.6(10) ?
C2 N1 H1a . . 108.5(14) ?
C2 N1 H1b . . 109.9(14) ?
H1a N1 H1b . . 111(2) ?
N1 C2 C3 . . 107.98(17) ?
N1 C2 H2a . . 107.9(16) ?
N1 C2 H2b . . 105.1(11) ?
C3 C2 H2a . . 112.5(14) ?
C3 C2 H2b . . 112.0(12) ?
H2a C2 H2b . . 111(2) ?
C2 C3 N4 . . 107.83(15) ?
C2 C3 H3a . . 110.0(13) ?
C2 C3 H3b . . 109.1(15) ?
N4 C3 H3a . . 109.5(13) ?
N4 C3 H3b . . 113.1(13) ?
H3a C3 H3b . . 107(2) ?
Cu N4 C3 . . 108.05(12) yes
Cu N4 H4a . . 114.2(14) ?
Cu N4 H4b . . 105.2(14) ?
C3 N4 H4a . . 109.2(10) ?
C3 N4 H4b . . 109.9(13) ?
H4a N4 H4b . . 110(2) ?
O1 S1 O2 . . 114.21(8) ?
O1 S1 O3 . . 113.42(8) ?
O1 S1 S1 . 3 104.79(5) ?
O2 S1 O3 . . 113.90(9) ?
O2 S1 S1 . 3 104.65(5) ?
O3 S1 S1 . 3 104.47(5) ?
Cu O1 S1 . . 125.84(7) ?

loop_
_geom_bond_atom_site_label_1
_geom_bond_atom_site_label_2
_geom_bond_site_symmetry_1
_geom_bond_site_symmetry_2
_geom_bond_distance
_geom_bond_publ_flag
Cu N1 . . 2.0100(13) yes
Cu N4 . . 2.0122(16) yes
Cu O1 . . 2.5744(15) yes
Cu N1 . '3 556' 2.0100(13) ?
Cu N4 . '3 556' 2.0122(16) ?
Cu O1 . '3 556' 2.5744(15) ?
N1 C2 . . 1.476(3) ?
N1 H1a . . .85(3) ?
N1 H1b . . .90(2) ?
C2 C3 . . 1.511(3) ?
C2 H2a . . .97(2) ?
C2 H2b . . 1.03(3) ?
C3 N4 . . 1.481(2) ?
C3 H3a . . .95(3) ?
C3 H3b . . .98(3) ?
N4 H4a . . .88(2) ?
N4 H4b . . .92(3) ?
S1 O1 . . 1.4573(16) ?
S1 O2 . . 1.4536(12) ?
S1 O3 . . 1.4569(16) ?
S1 S1 . 3 2.1378(5) ?

loop_
_geom_hbond_atom_site_label_D
_geom_hbond_atom_site_label_H
_geom_hbond_atom_site_label_A
_geom_hbond_site_symmetry_A
_geom_hbond_distance_DH
_geom_hbond_distance_HA
_geom_hbond_distance_DA
_geom_hbond_angle_DHA
_geom_hbond_publ_flag
N4 H4b O2 ? 0.92(2) 2.09(3) 2.980(2) 162(2) yes
N1 H1a O3 1_556 0.85(3) 2.15(3) 2.993(2) 174(2) yes
N1 H1b O3 4_555 0.90(2) 2.13(2) 3.025(2) 173(2) yes
N4 H4a O2 4_545 0.88(2) 2.20(2) 2.997(2) 152(2) yes
